data_4122550
loop_
_publ_author_name
'Bagchi, Vivek'
'Paraskevopoulou, Patrina'
'Das, Purak'
'Chi, Lingyu'
'Wang, Qiuwen'
'Choudhury, Amitava'
'Mathieson, Jennifer S.'
'Cronin, Leroy'
'Pardue, Daniel B.'
'Cundari, Thomas R.'
'Mitrikas, George'
'Sanakis, Yiannis'
'Stavropoulos, Pericles'

_publ_section_title
;
 A Versatile Tripodal Cu(I) Reagent for C-N Bond Construction via
 Nitrene-Transfer Chemistry: Catalytic Perspectives and Mechanistic
 Insights on C-H Aminations/Amidinations and Olefin Aziridinations.
;
_journal_issue 32
_journal_name_full 'Journal of the American Chemical Society'
_journal_page_first 11362
_journal_page_last 11381
_journal_paper_doi 10.1021/ja503869j
_journal_volume 136
_journal_year 2014
_chemical_formula_moiety 'C16 H17 N O2 S'
_chemical_formula_sum 'C16 H17 N O2 S'
_chemical_formula_weight 287.37
_chemical_name_systematic
; 
 ? 
;
_space_group_IT_number 2
_symmetry_cell_setting triclinic
_symmetry_space_group_name_Hall '-P 1'
_symmetry_space_group_name_H-M 'P -1'
_atom_sites_solution_hydrogens geom
_atom_sites_solution_primary direct
_atom_sites_solution_secondary difmap
_audit_creation_method SHELXL-97
_cell_angle_alpha 101.788(7)
_cell_angle_beta 107.192(7)
_cell_angle_gamma 115.555(7)
_cell_formula_units_Z 2
_cell_length_a 9.086(4)
_cell_length_b 9.680(5)
_cell_length_c 10.479(5)
_cell_measurement_reflns_used 646
_cell_measurement_temperature 298(2)
_cell_measurement_theta_max 18.44
_cell_measurement_theta_min 2.20
_cell_volume 733.1(6)
_computing_cell_refinement 'Bruker SAINT (Bruker, 2008)'
_computing_data_collection 'Bruker SMART (Bruker, 2001)'
_computing_data_reduction 'Bruker SAINT'
_computing_molecular_graphics 'Bruker SHELXTL'
_computing_publication_material 'Bruker SHELXTL'
_computing_structure_refinement 'SHELXL-97 (Sheldrick, 2008)'
_computing_structure_solution 'SHELXS-97 (Sheldrick, 2008)'
_diffrn_ambient_temperature 298(2)
_diffrn_measured_fraction_theta_full 0.984
_diffrn_measured_fraction_theta_max 0.984
_diffrn_measurement_device_type 'Smart-Apex CCD area detector'
_diffrn_measurement_method 'phi and omega scans'
_diffrn_radiation_monochromator graphite
_diffrn_radiation_source 'fine-focus sealed tube'
_diffrn_radiation_type MoK\a
_diffrn_radiation_wavelength 0.71073
_diffrn_reflns_av_R_equivalents 0.0805
_diffrn_reflns_av_sigmaI/netI 0.1295
_diffrn_reflns_limit_h_max 12
_diffrn_reflns_limit_h_min -11
_diffrn_reflns_limit_k_max 12
_diffrn_reflns_limit_k_min -12
_diffrn_reflns_limit_l_max 13
_diffrn_reflns_limit_l_min -13
_diffrn_reflns_number 9051
_diffrn_reflns_theta_full 28.30
_diffrn_reflns_theta_max 28.30
_diffrn_reflns_theta_min 2.20
_exptl_absorpt_coefficient_mu 0.221
_exptl_absorpt_correction_T_max 0.9782
_exptl_absorpt_correction_T_min 0.9366
_exptl_absorpt_correction_type multi-scan
_exptl_absorpt_process_details '(SADABS; Bruker, 2008)'
_exptl_crystal_colour colorless
_exptl_crystal_density_diffrn 1.302
_exptl_crystal_density_method 'not measured'
_exptl_crystal_description needle
_exptl_crystal_F_000 304
_exptl_crystal_size_max 0.30
_exptl_crystal_size_mid 0.10
_exptl_crystal_size_min 0.10
_refine_diff_density_max 0.342
_refine_diff_density_min -0.356
_refine_diff_density_rms 0.068
_refine_ls_extinction_method none
_refine_ls_goodness_of_fit_ref 1.062
_refine_ls_hydrogen_treatment constr
_refine_ls_matrix_type full
_refine_ls_number_parameters 181
_refine_ls_number_reflns 3573
_refine_ls_number_restraints 0
_refine_ls_restrained_S_all 1.062
_refine_ls_R_factor_all 0.1839
_refine_ls_R_factor_gt 0.0896
_refine_ls_shift/su_max 0.000
_refine_ls_shift/su_mean 0.000
_refine_ls_structure_factor_coef Fsqd
_refine_ls_weighting_details 'calc w=1/[\s^2^(Fo^2^)+(0.0636P)^2^+0.0720P] where P=(Fo^2^+2Fc^2^)/3'
_refine_ls_weighting_scheme calc
_refine_ls_wR_factor_gt 0.1737
_refine_ls_wR_factor_ref 0.2112
_reflns_number_gt 1792
_reflns_number_total 3573
_reflns_threshold_expression >2sigma(I)
_cod_data_source_file Indane_NHTs.cif
_cod_data_source_block sad
_cod_depositor_comments
;
The following automatic conversions were performed:

'_symmetry_cell_setting' value 'Triclinic' changed to 'triclinic'
according to
/usr/data/users/saulius/crontab/automatic-downloads/current/ACS/lib/dictionaries/cif_core.dic
dictionary named 'cif_core.dic' version 2.4.2 from
2011-04-26.

'_exptl_absorpt_correction_type' value 'Multi-scan'
changed to 'multi-scan' according to
/usr/data/users/saulius/crontab/automatic-downloads/current/ACS/lib/dictionaries/cif_core.dic
dictionary named 'cif_core.dic' version 2.4.2 from 2011-04-26.

Automatic conversion script
Id: cif_fix_values 2281 2013-09-26 08:29:07Z andrius 
;
_cod_original_cell_volume 733.2(6)
_cod_original_sg_symbol_H-M P-1
_cod_database_code 4122550

loop_
_symmetry_equiv_pos_as_xyz
'x, y, z'
'-x, -y, -z'

loop_
_atom_site_label
_atom_site_type_symbol
_atom_site_fract_x
_atom_site_fract_y
_atom_site_fract_z
_atom_site_U_iso_or_equiv
_atom_site_adp_type
_atom_site_occupancy
_atom_site_symmetry_multiplicity
_atom_site_calc_flag
_atom_site_refinement_flags
N1 N 0.8162(4) 0.4379(4) 0.2867(4) 0.0461(9) Uani 1 1 d .
H1A H 0.7857 0.3943 0.3454 0.055 Uiso 1 1 calc R
C1 C 0.6951(6) 0.4742(5) 0.1907(5) 0.0495(11) Uani 1 1 d .
H1B H 0.7549 0.5322 0.1379 0.059 Uiso 1 1 calc R
C2 C 0.6452(7) 0.5811(6) 0.2758(6) 0.0760(16) Uani 1 1 d .
H2A H 0.6783 0.5838 0.3735 0.091 Uiso 1 1 calc R
H2B H 0.7094 0.6938 0.2811 0.091 Uiso 1 1 calc R
C3 C 0.4430(7) 0.5057(6) 0.1980(5) 0.0666(14) Uani 1 1 d .
H3A H 0.3884 0.4930 0.2650 0.080 Uiso 1 1 calc R
H3B H 0.4164 0.5744 0.1514 0.080 Uiso 1 1 calc R
C4 C 0.1967(7) 0.2139(8) -0.0037(6) 0.0729(16) Uani 1 1 d .
H4A H 0.1007 0.2252 -0.0018 0.088 Uiso 1 1 calc R
C5 C 0.1658(8) 0.0724(7) -0.0973(6) 0.0795(17) Uani 1 1 d .
H5A H 0.0471 -0.0133 -0.1586 0.095 Uiso 1 1 calc R
C6 C 0.3052(8) 0.0535(6) -0.1029(5) 0.0723(15) Uani 1 1 d .
H6A H 0.2807 -0.0434 -0.1682 0.087 Uiso 1 1 calc R
C7 C 0.4830(6) 0.1796(6) -0.0110(5) 0.0577(12) Uani 1 1 d .
H7A H 0.5787 0.1683 -0.0137 0.069 Uiso 1 1 calc R
C8 C 0.5150(6) 0.3213(5) 0.0843(4) 0.0442(10) Uani 1 1 d .
C9 C 0.3746(6) 0.3403(6) 0.0883(5) 0.0513(12) Uani 1 1 d .
S1 S 1.00644(15) 0.48006(14) 0.28160(11) 0.0445(3) Uani 1 1 d .
O2 O 0.9712(4) 0.3938(4) 0.1383(3) 0.0575(9) Uani 1 1 d .
O1 O 1.0989(4) 0.4483(4) 0.3986(3) 0.0537(8) Uani 1 1 d .
C10 C 1.1280(5) 0.6935(5) 0.3183(4) 0.0419(10) Uani 1 1 d .
C11 C 1.1794(6) 0.7479(6) 0.2181(4) 0.0499(11) Uani 1 1 d .
H11A H 1.1528 0.6722 0.1315 0.060 Uiso 1 1 calc R
C12 C 1.2706(6) 0.9157(6) 0.2473(5) 0.0567(12) Uani 1 1 d .
H12A H 1.3046 0.9516 0.1792 0.068 Uiso 1 1 calc R
C13 C 1.3127(6) 1.0312(6) 0.3739(5) 0.0521(12) Uani 1 1 d .
C14 C 1.2624(7) 0.9740(6) 0.4735(5) 0.0669(14) Uani 1 1 d .
H14A H 1.2915 1.0501 0.5609 0.080 Uiso 1 1 calc R
C15 C 1.1707(7) 0.8081(6) 0.4469(5) 0.0632(14) Uani 1 1 d .
H15A H 1.1372 0.7727 0.5154 0.076 Uiso 1 1 calc R
C16 C 1.4087(7) 1.2128(6) 0.4014(6) 0.0800(16) Uani 1 1 d .
H16A H 1.4265 1.2750 0.4944 0.120 Uiso 1 1 calc R
H16B H 1.3369 1.2320 0.3277 0.120 Uiso 1 1 calc R
H16C H 1.5240 1.2476 0.3997 0.120 Uiso 1 1 calc R

loop_
_atom_site_aniso_label
_atom_site_aniso_U_11
_atom_site_aniso_U_22
_atom_site_aniso_U_33
_atom_site_aniso_U_23
_atom_site_aniso_U_13
_atom_site_aniso_U_12
N1 0.044(2) 0.054(2) 0.050(2) 0.0298(18) 0.0261(18) 0.0256(18)
C1 0.048(3) 0.051(3) 0.053(3) 0.025(2) 0.021(2) 0.028(2)
C2 0.075(4) 0.061(3) 0.084(4) 0.011(3) 0.022(3) 0.045(3)
C3 0.073(4) 0.083(4) 0.074(4) 0.041(3) 0.041(3) 0.055(3)
C4 0.044(3) 0.094(4) 0.081(4) 0.041(4) 0.020(3) 0.038(3)
C5 0.057(3) 0.069(4) 0.074(4) 0.023(3) 0.006(3) 0.019(3)
C6 0.076(4) 0.056(3) 0.060(3) 0.016(3) 0.014(3) 0.028(3)
C7 0.053(3) 0.060(3) 0.057(3) 0.016(3) 0.021(2) 0.031(3)
C8 0.045(3) 0.048(3) 0.044(2) 0.023(2) 0.018(2) 0.026(2)
C9 0.048(3) 0.065(3) 0.050(3) 0.031(3) 0.021(2) 0.034(3)
S1 0.0468(7) 0.0494(7) 0.0385(6) 0.0149(5) 0.0196(5) 0.0262(5)
O2 0.069(2) 0.060(2) 0.0430(17) 0.0110(15) 0.0289(16) 0.0336(17)
O1 0.0548(19) 0.066(2) 0.0479(17) 0.0260(16) 0.0199(15) 0.0378(17)
C10 0.038(2) 0.050(3) 0.036(2) 0.014(2) 0.0164(18) 0.022(2)
C11 0.049(3) 0.061(3) 0.040(2) 0.019(2) 0.023(2) 0.027(2)
C12 0.054(3) 0.072(3) 0.047(3) 0.030(3) 0.028(2) 0.028(3)
C13 0.044(3) 0.056(3) 0.045(3) 0.020(2) 0.016(2) 0.020(2)
C14 0.089(4) 0.055(3) 0.042(3) 0.009(2) 0.032(3) 0.028(3)
C15 0.083(4) 0.056(3) 0.045(3) 0.019(2) 0.038(3) 0.026(3)
C16 0.085(4) 0.061(4) 0.071(4) 0.026(3) 0.032(3) 0.022(3)

loop_
_atom_type_symbol
_atom_type_description
_atom_type_scat_dispersion_real
_atom_type_scat_dispersion_imag
_atom_type_scat_source
C C 0.0033 0.0016 'International Tables Vol C Tables 4.2.6.8 and 6.1.1.4'
H H 0.0000 0.0000 'International Tables Vol C Tables 4.2.6.8 and 6.1.1.4'
N N 0.0061 0.0033 'International Tables Vol C Tables 4.2.6.8 and 6.1.1.4'
O O 0.0106 0.0060 'International Tables Vol C Tables 4.2.6.8 and 6.1.1.4'
S S 0.1246 0.1234 'International Tables Vol C Tables 4.2.6.8 and 6.1.1.4'

loop_
_geom_angle_atom_site_label_1
_geom_angle_atom_site_label_2
_geom_angle_atom_site_label_3
_geom_angle
C1 N1 S1 120.0(3)
C1 N1 H1A 120.0
S1 N1 H1A 120.0
N1 C1 C8 113.2(3)
N1 C1 C2 111.6(4)
C8 C1 C2 104.0(4)
N1 C1 H1B 109.3
C8 C1 H1B 109.3
C2 C1 H1B 109.3
C3 C2 C1 107.8(4)
C3 C2 H2A 110.1
C1 C2 H2A 110.1
C3 C2 H2B 110.1
C1 C2 H2B 110.1
H2A C2 H2B 108.5
C9 C3 C2 104.6(4)
C9 C3 H3A 110.8
C2 C3 H3A 110.8
C9 C3 H3B 110.8
C2 C3 H3B 110.8
H3A C3 H3B 108.9
C5 C4 C9 118.5(5)
C5 C4 H4A 120.7
C9 C4 H4A 120.7
C4 C5 C6 121.8(5)
C4 C5 H5A 119.1
C6 C5 H5A 119.1
C5 C6 C7 119.7(5)
C5 C6 H6A 120.1
C7 C6 H6A 120.1
C8 C7 C6 118.8(5)
C8 C7 H7A 120.6
C6 C7 H7A 120.6
C7 C8 C9 121.2(4)
C7 C8 C1 127.9(4)
C9 C8 C1 110.9(4)
C8 C9 C4 120.0(5)
C8 C9 C3 111.4(4)
C4 C9 C3 128.7(5)
O2 S1 O1 118.88(19)
O2 S1 N1 108.84(18)
O1 S1 N1 105.57(18)
O2 S1 C10 107.34(19)
O1 S1 C10 109.09(19)
N1 S1 C10 106.50(18)
C11 C10 C15 119.4(4)
C11 C10 S1 120.3(3)
C15 C10 S1 120.3(3)
C10 C11 C12 119.4(4)
C10 C11 H11A 120.3
C12 C11 H11A 120.3
C13 C12 C11 121.9(4)
C13 C12 H12A 119.0
C11 C12 H12A 119.0
C12 C13 C14 117.6(5)
C12 C13 C16 120.7(4)
C14 C13 C16 121.7(4)
C15 C14 C13 121.7(4)
C15 C14 H14A 119.1
C13 C14 H14A 119.1
C14 C15 C10 119.9(4)
C14 C15 H15A 120.1
C10 C15 H15A 120.1
C13 C16 H16A 109.5
C13 C16 H16B 109.5
H16A C16 H16B 109.5
C13 C16 H16C 109.5
H16A C16 H16C 109.5
H16B C16 H16C 109.5

loop_
_geom_bond_atom_site_label_1
_geom_bond_atom_site_label_2
_geom_bond_distance
N1 C1 1.472(5)
N1 S1 1.617(3)
N1 H1A 0.8600
C1 C8 1.506(6)
C1 C2 1.529(6)
C1 H1B 0.9800
C2 C3 1.512(6)
C2 H2A 0.9700
C2 H2B 0.9700
C3 C9 1.497(6)
C3 H3A 0.9700
C3 H3B 0.9700
C4 C5 1.369(7)
C4 C9 1.389(6)
C4 H4A 0.9300
C5 C6 1.371(7)
C5 H5A 0.9300
C6 C7 1.388(6)
C6 H6A 0.9300
C7 C8 1.374(6)
C7 H7A 0.9300
C8 C9 1.376(5)
S1 O2 1.424(3)
S1 O1 1.439(3)
S1 C10 1.759(4)
C10 C11 1.379(5)
C10 C15 1.381(6)
C11 C12 1.380(6)
C11 H11A 0.9300
C12 C13 1.372(6)
C12 H12A 0.9300
C13 C14 1.379(6)
C13 C16 1.503(6)
C14 C15 1.370(6)
C14 H14A 0.9300
C15 H15A 0.9300
C16 H16A 0.9600
C16 H16B 0.9600
C16 H16C 0.9600
